data_1547303
loop_
_publ_author_name
'Yang, Qianqian'
'Ma, Wenjing'
'Wang, Gaopeng'
'Bao, Wenli'
'Dong, Xiaoshu'
'Liang, Xuefeng'
'Zhu, Lizhi'
'Lee, Chi-Sing'

_publ_section_title
;
 Tunable Cyclization Strategy for the Synthesis of Zizaene-,
 allo-Cedrane-, seco-Kaurane-, and seco-Atesane-Type Skeletons.
;
_journal_issue 19
_journal_name_full 'Organic letters'
_journal_page_first 5324
_journal_page_last 5327
_journal_paper_doi 10.1021/acs.orglett.7b02610
_journal_volume 19
_journal_year 2017
_chemical_formula_moiety 'C18 H28 O4 Si'
_chemical_formula_sum 'C18 H28 O4 Si'
_chemical_formula_weight 336.49
_chemical_name_systematic
; 
 ? 
;
_space_group_IT_number 14
_symmetry_cell_setting monoclinic
_symmetry_space_group_name_Hall '-P 2ybc'
_symmetry_space_group_name_H-M 'P 1 21/c 1'
_atom_sites_solution_hydrogens geom
_atom_sites_solution_primary direct
_atom_sites_solution_secondary difmap
_audit_creation_method SHELXL-97
_cell_angle_alpha 90.00
_cell_angle_beta 91.8138(18)
_cell_angle_gamma 90.00
_cell_formula_units_Z 4
_cell_length_a 19.8426(11)
_cell_length_b 7.7701(4)
_cell_length_c 12.1168(7)
_cell_measurement_reflns_used 9919
_cell_measurement_temperature 293(2)
_cell_measurement_theta_max 27.47
_cell_measurement_theta_min 2.82
_cell_volume 1867.22(18)
_computing_cell_refinement 'Bruker APEX3'
_computing_data_collection 'Bruker APEX3'
_computing_data_reduction 'Bruker SAINT'
_computing_molecular_graphics 'Bruker SHELXTL'
_computing_publication_material 'Bruker SHELXTL'
_computing_structure_refinement 'SHELXL-97 (Sheldrick, 1997)'
_computing_structure_solution 'SHELXS-97 (Sheldrick, 1990)'
_diffrn_ambient_temperature 293(2)
_diffrn_measured_fraction_theta_full 0.997
_diffrn_measured_fraction_theta_max 0.997
_diffrn_measurement_device_type 'Photon-100 CMOS area detector'
_diffrn_measurement_method 'phi and omega scans'
_diffrn_radiation_monochromator graphite
_diffrn_radiation_source 'micro-focus sealed tube'
_diffrn_radiation_type MoK\a
_diffrn_radiation_wavelength 0.71073
_diffrn_reflns_av_R_equivalents 0.0401
_diffrn_reflns_av_sigmaI/netI 0.0232
_diffrn_reflns_limit_h_max 25
_diffrn_reflns_limit_h_min -25
_diffrn_reflns_limit_k_max 10
_diffrn_reflns_limit_k_min -10
_diffrn_reflns_limit_l_max 15
_diffrn_reflns_limit_l_min -15
_diffrn_reflns_number 44434
_diffrn_reflns_theta_full 27.55
_diffrn_reflns_theta_max 27.55
_diffrn_reflns_theta_min 2.82
_exptl_absorpt_coefficient_mu 0.142
_exptl_absorpt_correction_T_max 0.9943
_exptl_absorpt_correction_T_min 0.9612
_exptl_absorpt_correction_type multi-scan
_exptl_absorpt_process_details 'SAINT er 8.34a; BRUKER SADABS'
_exptl_crystal_colour colourless
_exptl_crystal_density_diffrn 1.197
_exptl_crystal_density_method 'not measured'
_exptl_crystal_description Plate
_exptl_crystal_F_000 728
_exptl_crystal_size_max 0.28
_exptl_crystal_size_mid 0.28
_exptl_crystal_size_min 0.04
_refine_diff_density_max 0.298
_refine_diff_density_min -0.297
_refine_diff_density_rms 0.044
_refine_ls_extinction_method none
_refine_ls_goodness_of_fit_ref 1.030
_refine_ls_hydrogen_treatment mixed
_refine_ls_matrix_type full
_refine_ls_number_parameters 217
_refine_ls_number_reflns 4299
_refine_ls_number_restraints 0
_refine_ls_restrained_S_all 1.030
_refine_ls_R_factor_all 0.0634
_refine_ls_R_factor_gt 0.0479
_refine_ls_shift/su_max 0.000
_refine_ls_shift/su_mean 0.000
_refine_ls_structure_factor_coef Fsqd
_refine_ls_weighting_details 'calc w=1/[\s^2^(Fo^2^)+(0.0663P)^2^+0.7775P] where P=(Fo^2^+2Fc^2^)/3'
_refine_ls_weighting_scheme calc
_refine_ls_wR_factor_gt 0.1249
_refine_ls_wR_factor_ref 0.1354
_reflns_number_gt 3425
_reflns_number_total 4299
_reflns_threshold_expression >2sigma(I)
_cod_data_source_file ol7b02610_si_005.cif
_cod_data_source_block puslcs12
_cod_depositor_comments
;
The following automatic conversions were performed:

'_symmetry_cell_setting' value 'Monoclinic' changed to 'monoclinic'
according to
/home/data/users/saulius/crontab/automatic-downloads/rss-feeds/ACS/lib/dictionaries/cif_core.dic
dictionary named 'cif_core.dic' version 2.4.2 from 2011-04-26.

Automatic conversion script
Id: cif_fix_values 4973 2017-02-22 13:04:09Z antanas 

 Adding full bibliography for 1547300--1547304.cif.
;
_cod_original_sg_symbol_H-M 'P 21/c'
_cod_database_code 1547303

loop_
_symmetry_equiv_pos_as_xyz
'x, y, z'
'-x, y+1/2, -z+1/2'
'-x, -y, -z'
'x, -y-1/2, z-1/2'

loop_
_atom_site_label
_atom_site_type_symbol
_atom_site_fract_x
_atom_site_fract_y
_atom_site_fract_z
_atom_site_U_iso_or_equiv
_atom_site_adp_type
_atom_site_occupancy
_atom_site_symmetry_multiplicity
_atom_site_calc_flag
_atom_site_refinement_flags
O1 O 0.06672(6) 0.47177(19) 1.07304(10) 0.0487(3) Uani 1 1 d .
C1 C 0.07762(8) 0.3606(2) 1.00597(14) 0.0380(4) Uani 1 1 d .
C2 C 0.05060(11) 0.1809(3) 1.00618(18) 0.0565(5) Uani 1 1 d .
H2A H 0.0045 0.1776 0.9770 0.068 Uiso 1 1 calc R
H2B H 0.0520 0.1333 1.0802 0.068 Uiso 1 1 calc R
C3 C 0.09755(11) 0.0829(3) 0.93158(19) 0.0570(5) Uani 1 1 d .
H3A H 0.0749 -0.0159 0.8986 0.068 Uiso 1 1 calc R
H3B H 0.1374 0.0439 0.9727 0.068 Uiso 1 1 calc R
C4 C 0.11620(8) 0.2137(2) 0.84308(14) 0.0374(4) Uani 1 1 d .
H4A H 0.0790 0.2200 0.7880 0.045 Uiso 1 1 calc R
C5 C 0.18061(10) 0.1664(2) 0.78429(18) 0.0496(5) Uani 1 1 d .
H5A H 0.2081 0.0944 0.8333 0.060 Uiso 1 1 calc R
H5B H 0.1683 0.0981 0.7197 0.060 Uiso 1 1 calc R
C6 C 0.22249(9) 0.3147(2) 0.74852(15) 0.0432(4) Uani 1 1 d .
O2 O 0.25806(10) 0.3065(2) 0.67021(15) 0.0844(6) Uani 1 1 d .
C7 C 0.21771(7) 0.4808(2) 0.81710(13) 0.0325(3) Uani 1 1 d .
O3 O 0.27663(6) 0.57776(16) 0.81220(10) 0.0428(3) Uani 1 1 d .
Si1 Si 0.35426(2) 0.55662(7) 0.86258(4) 0.04230(16) Uani 1 1 d .
C8 C 0.41073(13) 0.4689(4) 0.7576(2) 0.0837(8) Uani 1 1 d .
H8A H 0.4555 0.4579 0.7891 0.126 Uiso 1 1 calc R
H8B H 0.4113 0.5453 0.6954 0.126 Uiso 1 1 calc R
H8C H 0.3947 0.3579 0.7340 0.126 Uiso 1 1 calc R
C9 C 0.35938(12) 0.4132(4) 0.9852(2) 0.0740(7) Uani 1 1 d .
H9A H 0.4054 0.4049 1.0115 0.111 Uiso 1 1 calc R
H9B H 0.3430 0.3008 0.9651 0.111 Uiso 1 1 calc R
H9C H 0.3323 0.4597 1.0424 0.111 Uiso 1 1 calc R
C10 C 0.37698(11) 0.7838(3) 0.8999(2) 0.0630(6) Uani 1 1 d .
C11 C 0.44812(14) 0.7888(5) 0.9533(3) 0.1104(12) Uani 1 1 d .
H11A H 0.4799 0.7453 0.9021 0.166 Uiso 1 1 calc R
H11B H 0.4494 0.7190 1.0187 0.166 Uiso 1 1 calc R
H11C H 0.4596 0.9053 0.9725 0.166 Uiso 1 1 calc R
C12 C 0.37427(18) 0.8957(4) 0.7949(3) 0.1002(11) Uani 1 1 d .
H12A H 0.3296 0.8920 0.7620 0.150 Uiso 1 1 calc R
H12B H 0.4059 0.8526 0.7434 0.150 Uiso 1 1 calc R
H12C H 0.3855 1.0124 0.8139 0.150 Uiso 1 1 calc R
C13 C 0.32553(17) 0.8533(4) 0.9812(2) 0.0877(8) Uani 1 1 d .
H13A H 0.2812 0.8497 0.9472 0.132 Uiso 1 1 calc R
H13B H 0.3367 0.9699 1.0004 0.132 Uiso 1 1 calc R
H13C H 0.3266 0.7836 1.0467 0.132 Uiso 1 1 calc R
C14 C 0.19377(7) 0.4352(2) 0.93285(13) 0.0333(3) Uani 1 1 d .
H14A H 0.2189 0.3392 0.9646 0.040 Uiso 1 1 calc R
H14B H 0.1970 0.5330 0.9825 0.040 Uiso 1 1 calc R
C15 C 0.12014(7) 0.3867(2) 0.90559(12) 0.0305(3) Uani 1 1 d .
C16 C 0.09737(8) 0.5438(2) 0.83575(13) 0.0339(3) Uani 1 1 d .
H16A H 0.0907 0.6416 0.8853 0.041 Uiso 1 1 calc R
O4 O 0.03841(6) 0.52123(19) 0.76960(11) 0.0462(3) Uani 1 1 d .
H4 H 0.0088(12) 0.526(3) 0.8059(19) 0.055 Uiso 1 1 d .
C17 C 0.15776(8) 0.5796(2) 0.76731(13) 0.0348(3) Uani 1 1 d .
C18 C 0.15974(11) 0.6771(3) 0.67907(18) 0.0584(5) Uani 1 1 d .
H18A H 0.2027(13) 0.689(3) 0.6401(19) 0.070 Uiso 1 1 d .
H18B H 0.1198(12) 0.740(3) 0.6481(19) 0.070 Uiso 1 1 d .

loop_
_atom_site_aniso_label
_atom_site_aniso_U_11
_atom_site_aniso_U_22
_atom_site_aniso_U_33
_atom_site_aniso_U_23
_atom_site_aniso_U_13
_atom_site_aniso_U_12
O1 0.0400(7) 0.0684(9) 0.0380(7) -0.0066(6) 0.0073(5) -0.0076(6)
C1 0.0284(7) 0.0515(10) 0.0340(8) 0.0056(7) -0.0019(6) -0.0058(7)
C2 0.0547(11) 0.0578(12) 0.0575(12) 0.0105(10) 0.0109(9) -0.0192(10)
C3 0.0615(13) 0.0386(10) 0.0713(14) 0.0097(9) 0.0085(10) -0.0106(9)
C4 0.0350(8) 0.0338(8) 0.0431(9) -0.0022(7) -0.0022(7) -0.0049(7)
C5 0.0487(10) 0.0387(9) 0.0619(12) -0.0097(9) 0.0070(9) -0.0004(8)
C6 0.0396(9) 0.0468(10) 0.0433(9) -0.0049(8) 0.0054(7) 0.0018(7)
O2 0.0971(13) 0.0808(12) 0.0783(11) -0.0287(9) 0.0505(10) -0.0202(10)
C7 0.0268(7) 0.0368(8) 0.0340(8) 0.0021(6) 0.0004(6) -0.0057(6)
O3 0.0304(6) 0.0506(7) 0.0474(7) 0.0077(5) 0.0013(5) -0.0110(5)
Si1 0.0290(2) 0.0513(3) 0.0468(3) 0.0037(2) 0.00365(19) -0.0031(2)
C8 0.0560(14) 0.112(2) 0.0847(18) -0.0088(16) 0.0215(13) 0.0198(14)
C9 0.0489(12) 0.0866(17) 0.0859(17) 0.0373(14) -0.0085(11) -0.0008(11)
C10 0.0578(12) 0.0654(14) 0.0654(13) 0.0004(11) -0.0042(10) -0.0254(11)
C11 0.0682(17) 0.145(3) 0.116(2) -0.015(2) -0.0208(17) -0.053(2)
C12 0.128(3) 0.0700(17) 0.103(2) 0.0253(16) 0.008(2) -0.0364(18)
C13 0.107(2) 0.0733(17) 0.0826(18) -0.0264(15) 0.0035(16) -0.0017(16)
C14 0.0281(7) 0.0396(8) 0.0319(8) 0.0006(6) -0.0020(6) -0.0067(6)
C15 0.0274(7) 0.0333(8) 0.0308(7) 0.0005(6) -0.0003(6) -0.0043(6)
C16 0.0315(7) 0.0360(8) 0.0343(8) -0.0004(6) 0.0009(6) 0.0022(6)
O4 0.0280(6) 0.0698(9) 0.0406(7) 0.0064(6) -0.0009(5) 0.0058(6)
C17 0.0331(8) 0.0351(8) 0.0362(8) 0.0023(6) 0.0003(6) -0.0026(6)
C18 0.0466(11) 0.0698(14) 0.0588(12) 0.0270(11) 0.0023(9) -0.0007(10)

loop_
_atom_type_symbol
_atom_type_description
_atom_type_scat_dispersion_real
_atom_type_scat_dispersion_imag
_atom_type_scat_source
C C 0.0033 0.0016 'International Tables Vol C Tables 4.2.6.8 and 6.1.1.4'
H H 0.0000 0.0000 'International Tables Vol C Tables 4.2.6.8 and 6.1.1.4'
O O 0.0106 0.0060 'International Tables Vol C Tables 4.2.6.8 and 6.1.1.4'
Si Si 0.0817 0.0704 'International Tables Vol C Tables 4.2.6.8 and 6.1.1.4'

loop_
_geom_angle_atom_site_label_1
_geom_angle_atom_site_label_2
_geom_angle_atom_site_label_3
_geom_angle
O1 C1 C2 126.41(16)
O1 C1 C15 123.99(16)
C2 C1 C15 109.58(15)
C1 C2 C3 103.86(15)
C1 C2 H2A 111.0
C3 C2 H2A 111.0
C1 C2 H2B 111.0
C3 C2 H2B 111.0
H2A C2 H2B 109.0
C2 C3 C4 104.48(16)
C2 C3 H3A 110.9
C4 C3 H3A 110.9
C2 C3 H3B 110.9
C4 C3 H3B 110.9
H3A C3 H3B 108.9
C5 C4 C3 113.02(16)
C5 C4 C15 114.10(13)
C3 C4 C15 104.11(14)
C5 C4 H4A 108.5
C3 C4 H4A 108.5
C15 C4 H4A 108.5
C6 C5 C4 115.54(15)
C6 C5 H5A 108.4
C4 C5 H5A 108.4
C6 C5 H5B 108.4
C4 C5 H5B 108.4
H5A C5 H5B 107.5
O2 C6 C5 122.32(18)
O2 C6 C7 121.20(17)
C5 C6 C7 116.49(15)
O3 C7 C17 110.88(13)
O3 C7 C14 116.59(13)
C17 C7 C14 102.56(12)
O3 C7 C6 111.35(13)
C17 C7 C6 105.61(13)
C14 C7 C6 108.98(13)
C7 O3 Si1 134.94(11)
O3 Si1 C8 111.19(11)
O3 Si1 C9 112.53(9)
C8 Si1 C9 108.03(14)
O3 Si1 C10 102.16(9)
C8 Si1 C10 111.51(13)
C9 Si1 C10 111.43(12)
Si1 C8 H8A 109.5
Si1 C8 H8B 109.5
H8A C8 H8B 109.5
Si1 C8 H8C 109.5
H8A C8 H8C 109.5
H8B C8 H8C 109.5
Si1 C9 H9A 109.5
Si1 C9 H9B 109.5
H9A C9 H9B 109.5
Si1 C9 H9C 109.5
H9A C9 H9C 109.5
H9B C9 H9C 109.5
C11 C10 C13 110.0(2)
C11 C10 C12 109.9(2)
C13 C10 C12 108.9(2)
C11 C10 Si1 109.7(2)
C13 C10 Si1 109.00(16)
C12 C10 Si1 109.29(18)
C10 C11 H11A 109.5
C10 C11 H11B 109.5
H11A C11 H11B 109.5
C10 C11 H11C 109.5
H11A C11 H11C 109.5
H11B C11 H11C 109.5
C10 C12 H12A 109.5
C10 C12 H12B 109.5
H12A C12 H12B 109.5
C10 C12 H12C 109.5
H12A C12 H12C 109.5
H12B C12 H12C 109.5
C10 C13 H13A 109.5
C10 C13 H13B 109.5
H13A C13 H13B 109.5
C10 C13 H13C 109.5
H13A C13 H13C 109.5
H13B C13 H13C 109.5
C15 C14 C7 100.37(11)
C15 C14 H14A 111.7
C7 C14 H14A 111.7
C15 C14 H14B 111.7
C7 C14 H14B 111.7
H14A C14 H14B 109.5
C1 C15 C14 114.24(12)
C1 C15 C4 104.85(13)
C14 C15 C4 110.66(13)
C1 C15 C16 112.63(13)
C14 C15 C16 100.57(12)
C4 C15 C16 114.20(12)
O4 C16 C17 111.79(13)
O4 C16 C15 115.88(13)
C17 C16 C15 102.93(12)
O4 C16 H16A 108.7
C17 C16 H16A 108.7
C15 C16 H16A 108.7
C16 O4 H4 108.3(18)
C18 C17 C16 126.93(16)
C18 C17 C7 124.77(16)
C16 C17 C7 108.30(13)
C17 C18 H18A 119.4(14)
C17 C18 H18B 123.2(14)
H18A C18 H18B 117.5(19)

loop_
_geom_bond_atom_site_label_1
_geom_bond_atom_site_label_2
_geom_bond_distance
O1 C1 1.210(2)
C1 C2 1.495(3)
C1 C15 1.516(2)
C2 C3 1.522(3)
C2 H2A 0.9700
C2 H2B 0.9700
C3 C4 1.531(3)
C3 H3A 0.9700
C3 H3B 0.9700
C4 C5 1.528(3)
C4 C15 1.543(2)
C4 H4A 0.9800
C5 C6 1.493(3)
C5 H5A 0.9700
C5 H5B 0.9700
C6 O2 1.202(2)
C6 C7 1.540(2)
C7 O3 1.3934(18)
C7 C17 1.524(2)
C7 C14 1.536(2)
O3 Si1 1.6471(12)
Si1 C8 1.851(2)
Si1 C9 1.858(2)
Si1 C10 1.874(2)
C8 H8A 0.9600
C8 H8B 0.9600
C8 H8C 0.9600
C9 H9A 0.9600
C9 H9B 0.9600
C9 H9C 0.9600
C10 C11 1.534(3)
C10 C13 1.538(4)
C10 C12 1.541(4)
C11 H11A 0.9600
C11 H11B 0.9600
C11 H11C 0.9600
C12 H12A 0.9600
C12 H12B 0.9600
C12 H12C 0.9600
C13 H13A 0.9600
C13 H13B 0.9600
C13 H13C 0.9600
C14 C15 1.535(2)
C14 H14A 0.9700
C14 H14B 0.9700
C15 C16 1.545(2)
C16 O4 1.4082(19)
C16 C17 1.505(2)
C16 H16A 0.9800
O4 H4 0.75(2)
C17 C18 1.312(3)
C18 H18A 0.99(3)
C18 H18B 0.99(2)

loop_
_geom_hbond_atom_site_label_D
_geom_hbond_atom_site_label_H
_geom_hbond_atom_site_label_A
_geom_hbond_distance_DH
_geom_hbond_distance_HA
_geom_hbond_distance_DA
_geom_hbond_angle_DHA
_geom_hbond_site_symmetry_A
C2 H2B O4 0.97 2.61 3.572(3) 170.9 4_566
O4 H4 O1 0.75(2) 2.13(2) 2.8709(18) 172(2) 3_567

loop_
_geom_torsion_atom_site_label_1
_geom_torsion_atom_site_label_2
_geom_torsion_atom_site_label_3
_geom_torsion_atom_site_label_4
_geom_torsion
O1 C1 C2 C3 -161.08(18)
C15 C1 C2 C3 20.6(2)
C1 C2 C3 C4 -34.5(2)
C2 C3 C4 C5 159.77(16)
C2 C3 C4 C15 35.42(19)
C3 C4 C5 C6 -146.94(18)
C15 C4 C5 C6 -28.2(2)
C4 C5 C6 O2 -151.7(2)
C4 C5 C6 C7 28.1(2)
O2 C6 C7 O3 -27.3(2)
C5 C6 C7 O3 152.98(15)
O2 C6 C7 C17 93.1(2)
C5 C6 C7 C17 -86.59(18)
O2 C6 C7 C14 -157.29(19)
C5 C6 C7 C14 23.0(2)
C17 C7 O3 Si1 171.62(12)
C14 C7 O3 Si1 54.8(2)
C6 C7 O3 Si1 -71.10(19)
C7 O3 Si1 C8 98.87(19)
C7 O3 Si1 C9 -22.5(2)
C7 O3 Si1 C10 -142.06(17)
O3 Si1 C10 C11 177.86(18)
C8 Si1 C10 C11 -63.3(2)
C9 Si1 C10 C11 57.5(2)
O3 Si1 C10 C13 57.39(19)
C8 Si1 C10 C13 176.23(19)
C9 Si1 C10 C13 -63.0(2)
O3 Si1 C10 C12 -61.5(2)
C8 Si1 C10 C12 57.3(2)
C9 Si1 C10 C12 178.1(2)
O3 C7 C14 C15 162.16(14)
C17 C7 C14 C15 40.84(15)
C6 C7 C14 C15 -70.77(15)
O1 C1 C15 C14 61.5(2)
C2 C1 C15 C14 -120.08(16)
O1 C1 C15 C4 -177.15(15)
C2 C1 C15 C4 1.23(17)
O1 C1 C15 C16 -52.4(2)
C2 C1 C15 C16 125.99(16)
C7 C14 C15 C1 -170.87(14)
C7 C14 C15 C4 71.09(15)
C7 C14 C15 C16 -49.98(14)
C5 C4 C15 C1 -146.11(15)
C3 C4 C15 C1 -22.45(17)
C5 C4 C15 C14 -22.47(19)
C3 C4 C15 C14 101.18(16)
C5 C4 C15 C16 90.14(17)
C3 C4 C15 C16 -146.21(14)
C1 C15 C16 O4 -75.96(17)
C14 C15 C16 O4 162.02(13)
C4 C15 C16 O4 43.50(18)
C1 C15 C16 C17 161.73(13)
C14 C15 C16 C17 39.70(14)
C4 C15 C16 C17 -78.82(15)
O4 C16 C17 C18 39.9(3)
C15 C16 C17 C18 164.98(19)
O4 C16 C17 C7 -139.47(14)
C15 C16 C17 C7 -14.44(16)
O3 C7 C17 C18 39.0(2)
C14 C7 C17 C18 164.12(19)
C6 C7 C17 C18 -81.8(2)
O3 C7 C17 C16 -141.61(13)
C14 C7 C17 C16 -16.45(16)
C6 C7 C17 C16 97.65(15)
